data_1503302
loop_
_publ_author_name
'Kizirian, Jean-Claude'
'Aiguabella, Nuria'
'Pesquer, Albert'
'Fustero, Santos'
'Bello, Paula'
'Verdaguer, Xavier'
'Riera, Antoni'

_publ_section_title
;
 Regioselectivity in intermolecular Pauson-Khand reactions of dissymmetric
 fluorinated alkynes.
;
_journal_issue 24
_journal_name_full 'Organic letters'
_journal_page_first 5620
_journal_page_last 5623
_journal_paper_doi 10.1021/ol102283c
_journal_volume 12
_journal_year 2010
_chemical_formula_sum 'C14 H17 N O5'
_chemical_formula_weight 279.29
_chemical_name_systematic
; 
 ? 
;
_space_group_IT_number 2
_symmetry_cell_setting triclinic
_symmetry_space_group_name_Hall '-P 1'
_symmetry_space_group_name_H-M 'P -1'
_atom_sites_solution_hydrogens geom
_atom_sites_solution_primary direct
_atom_sites_solution_secondary difmap
_audit_creation_method SHELXL-97
_cell_angle_alpha 95.219(2)
_cell_angle_beta 96.8340(10)
_cell_angle_gamma 101.0660(10)
_cell_formula_units_Z 2
_cell_length_a 8.2737(3)
_cell_length_b 8.8338(3)
_cell_length_c 8.9645(3)
_cell_measurement_reflns_used 9980
_cell_measurement_temperature 100(2)
_cell_measurement_theta_max 36.35
_cell_measurement_theta_min 2.36
_cell_volume 634.08(4)
_computing_cell_refinement 'Bruker APEX2 v2009.1-0'
_computing_data_collection 'Bruker APEX2 v2009.1-0'
_computing_data_reduction 'Bruker SAINT V7.60A'
_computing_molecular_graphics 'Bruker SHELXTL'
_computing_publication_material 'Bruker SHELXTL'
_computing_structure_refinement 'SHELXS-97 (Sheldrick, 2008)'
_computing_structure_solution 'SHELXS-97 (Sheldrick, 2008)'
_diffrn_ambient_temperature 100(2)
_diffrn_detector_area_resol_mean 512
_diffrn_detector_type '4K CCD area detector APEX II'
_diffrn_measured_fraction_theta_full 0.966
_diffrn_measured_fraction_theta_max 0.922
_diffrn_measurement_device_type 'Kappa 4-axis goniometer bruker-nonius'
_diffrn_measurement_method
;
 Fullsphere data collection, phi and omega scans
;
_diffrn_measurement_specimen_support 'magnetic support whith 10 micron nylon fiber cryoloop'
_diffrn_radiation_monochromator 'Multilayer Montel 200 mirrors'
_diffrn_radiation_type MoK\a
_diffrn_radiation_wavelength 0.71073
_diffrn_reflns_av_R_equivalents 0.0190
_diffrn_reflns_av_sigmaI/netI 0.0198
_diffrn_reflns_limit_h_max 13
_diffrn_reflns_limit_h_min -13
_diffrn_reflns_limit_k_max 14
_diffrn_reflns_limit_k_min -14
_diffrn_reflns_limit_l_max 14
_diffrn_reflns_limit_l_min -14
_diffrn_reflns_number 15604
_diffrn_reflns_theta_full 27.50
_diffrn_reflns_theta_max 36.40
_diffrn_reflns_theta_min 2.30
_diffrn_source 'rotating anode X-ray tube'
_diffrn_source_current 70
_diffrn_source_power 50
_diffrn_source_size '3 mm x 0.3 mm fine focus'
_diffrn_source_type 'Bruker-Nonius FR 591'
_exptl_absorpt_coefficient_mu 0.112
_exptl_absorpt_correction_T_max 1.0
_exptl_absorpt_correction_T_min 0.99
_exptl_absorpt_correction_type empirical
_exptl_absorpt_process_details
; 
 SADABS Version 2008/1 Bruker-Nonius
 Blessing, Acta Cryst. (1995) A51 33-38
;
_exptl_crystal_colour colourless
_exptl_crystal_density_diffrn 1.463
_exptl_crystal_density_method 'not measured'
_exptl_crystal_description Block
_exptl_crystal_F_000 296
_exptl_crystal_size_max 0.20
_exptl_crystal_size_mid 0.15
_exptl_crystal_size_min 0.15
_refine_diff_density_max 0.617
_refine_diff_density_min -0.269
_refine_diff_density_rms 0.059
_refine_ls_extinction_method none
_refine_ls_goodness_of_fit_ref 1.054
_refine_ls_hydrogen_treatment noref
_refine_ls_matrix_type full
_refine_ls_number_parameters 182
_refine_ls_number_reflns 5698
_refine_ls_number_restraints 0
_refine_ls_restrained_S_all 1.054
_refine_ls_R_factor_all 0.0384
_refine_ls_R_factor_gt 0.0364
_refine_ls_shift/su_max 0.001
_refine_ls_shift/su_mean 0.000
_refine_ls_structure_factor_coef Fsqd
_refine_ls_weighting_details 'calc w=1/[\s^2^(Fo^2^)+(0.0592P)^2^+0.1335P] where P=(Fo^2^+2Fc^2^)/3'
_refine_ls_weighting_scheme calc
_refine_ls_wR_factor_gt 0.1016
_refine_ls_wR_factor_ref 0.1035
_reflns_number_gt 5318
_reflns_number_total 5698
_reflns_threshold_expression >2sigma(I)
_cod_data_source_file ol102283c_si_003.cif
_cod_data_source_block jc36_0m
_cod_depositor_comments
;
The following automatic conversions were performed:
'_diffrn_measurement_specimen_suppport' tag replaced with
'_diffrn_measurement_specimen_support'.

Automatic conversion script
Id: cif_correct_tags 1440 2010-10-19 06:21:57Z saulius 

The following automatic conversions were performed:

'_symmetry_cell_setting' value 'Triclinic' changed to 'triclinic'
according to /home/saulius/struct/CIF-dictionaries/cif_core.dic
dictionary named 'cif_core.dic' version 2.4.2 from 2011-04-26.

Automatic conversion script
Id: cif_fix_values 1715 2011-07-08 13:25:40Z adriana 
;
_cod_original_sg_symbol_H-M P-1
_cod_database_code 1503302

loop_
_symmetry_equiv_pos_as_xyz
'x, y, z'
'-x, -y, -z'

loop_
_atom_site_label
_atom_site_type_symbol
_atom_site_fract_x
_atom_site_fract_y
_atom_site_fract_z
_atom_site_U_iso_or_equiv
_atom_site_adp_type
_atom_site_occupancy
_atom_site_symmetry_multiplicity
_atom_site_calc_flag
_atom_site_refinement_flags
C1 C 0.27941(7) 0.73442(6) 0.68027(6) 0.01012(9) Uani 1 1 d .
C2 C 0.46293(7) 0.81987(6) 0.71211(7) 0.01221(10) Uani 1 1 d .
H2A H 0.5077 0.8203 0.8196 0.015 Uiso 1 1 calc R
H2B H 0.5308 0.7681 0.6482 0.015 Uiso 1 1 calc R
C3 C 0.46669(7) 0.98455(6) 0.67489(6) 0.01103(9) Uani 1 1 d .
C4 C 0.29357(7) 1.01760(6) 0.65014(6) 0.01099(9) Uani 1 1 d .
H4A H 0.2686 1.0534 0.5489 0.013 Uiso 1 1 calc R
C5 C 0.26593(7) 1.13575(7) 0.78167(7) 0.01307(10) Uani 1 1 d .
H5A H 0.3534 1.2328 0.8083 0.016 Uiso 1 1 calc R
C6 C 0.08876(8) 1.15746(7) 0.74226(7) 0.01505(10) Uani 1 1 d .
H6 H 0.0563 1.2483 0.7107 0.018 Uiso 1 1 calc R
C7 C -0.01323(8) 1.02521(7) 0.76009(7) 0.01506(10) Uani 1 1 d .
H7 H -0.1313 1.0050 0.7435 0.018 Uiso 1 1 calc R
C8 C 0.09442(7) 0.91304(7) 0.81184(7) 0.01245(10) Uani 1 1 d .
H8 H 0.0394 0.8259 0.8640 0.015 Uiso 1 1 calc R
C9 C 0.17242(7) 0.86514(6) 0.66756(6) 0.01054(9) Uani 1 1 d .
H9 H 0.0842 0.8362 0.5775 0.013 Uiso 1 1 calc R
C10 C 0.24193(7) 1.02875(7) 0.90711(7) 0.01345(10) Uani 1 1 d .
H10A H 0.2109 1.0805 0.9990 0.016 Uiso 1 1 calc R
H10B H 0.3393 0.9816 0.9338 0.016 Uiso 1 1 calc R
C11 C 0.21752(7) 0.63624(6) 0.80117(6) 0.01066(9) Uani 1 1 d .
C12 C 0.23467(8) 0.61356(7) 1.06480(7) 0.01574(11) Uani 1 1 d .
H12A H 0.1126 0.6052 1.0505 0.019 Uiso 1 1 calc R
H12B H 0.2816 0.6820 1.1599 0.019 Uiso 1 1 calc R
C13 C 0.27255(9) 0.45437(8) 1.07815(8) 0.01889(12) Uani 1 1 d .
H13A H 0.2145 0.3828 0.9897 0.028 Uiso 1 1 calc R
H13B H 0.2351 0.4163 1.1701 0.028 Uiso 1 1 calc R
H13C H 0.3927 0.4606 1.0833 0.028 Uiso 1 1 calc R
C14 C 0.24058(7) 0.63019(6) 0.52891(7) 0.01235(10) Uani 1 1 d .
H14A H 0.1191 0.6080 0.4955 0.015 Uiso 1 1 calc R
H14B H 0.2956 0.6862 0.4518 0.015 Uiso 1 1 calc R
N1 N 0.29794(7) 0.47882(6) 0.53879(6) 0.01284(9) Uani 1 1 d .
O1 O 0.59351(6) 1.07841(5) 0.66804(6) 0.01514(9) Uani 1 1 d .
O2 O 0.09525(6) 0.53189(5) 0.77395(5) 0.01364(8) Uani 1 1 d .
O3 O 0.30369(6) 0.68330(5) 0.93808(5) 0.01353(8) Uani 1 1 d .
O4 O 0.41420(6) 0.47370(6) 0.63582(6) 0.01713(9) Uani 1 1 d .
O5 O 0.22569(7) 0.36818(6) 0.44710(6) 0.01980(10) Uani 1 1 d .

loop_
_atom_site_aniso_label
_atom_site_aniso_U_11
_atom_site_aniso_U_22
_atom_site_aniso_U_33
_atom_site_aniso_U_23
_atom_site_aniso_U_13
_atom_site_aniso_U_12
C1 0.00987(19) 0.00959(19) 0.0109(2) 0.00178(15) 0.00182(15) 0.00150(15)
C2 0.00948(19) 0.0116(2) 0.0156(2) 0.00281(17) 0.00191(16) 0.00156(15)
C3 0.0112(2) 0.0110(2) 0.0107(2) 0.00061(16) 0.00305(15) 0.00103(15)
C4 0.0115(2) 0.01010(19) 0.0119(2) 0.00215(16) 0.00319(16) 0.00214(15)
C5 0.0141(2) 0.0105(2) 0.0149(2) 0.00063(17) 0.00383(17) 0.00258(16)
C6 0.0171(2) 0.0140(2) 0.0162(2) 0.00249(18) 0.00423(19) 0.00688(18)
C7 0.0128(2) 0.0164(2) 0.0176(2) 0.00222(19) 0.00378(18) 0.00592(18)
C8 0.0112(2) 0.0128(2) 0.0147(2) 0.00325(17) 0.00464(17) 0.00320(16)
C9 0.00973(19) 0.01002(19) 0.0120(2) 0.00181(16) 0.00170(15) 0.00196(15)
C10 0.0147(2) 0.0145(2) 0.0118(2) 0.00112(17) 0.00280(17) 0.00421(17)
C11 0.0111(2) 0.01015(19) 0.0110(2) 0.00165(16) 0.00201(15) 0.00227(15)
C12 0.0211(3) 0.0152(2) 0.0105(2) 0.00147(18) 0.00481(18) 0.00104(19)
C13 0.0224(3) 0.0199(3) 0.0160(3) 0.0074(2) 0.0029(2) 0.0057(2)
C14 0.0150(2) 0.0107(2) 0.0115(2) 0.00157(16) 0.00154(17) 0.00290(16)
N1 0.0149(2) 0.01149(19) 0.0127(2) 0.00159(15) 0.00438(16) 0.00269(15)
O1 0.01238(18) 0.01333(18) 0.0185(2) 0.00118(15) 0.00449(14) -0.00149(14)
O2 0.01262(17) 0.01199(17) 0.01518(19) 0.00255(14) 0.00209(14) -0.00083(13)
O3 0.01542(18) 0.01379(18) 0.01008(17) 0.00226(14) 0.00119(13) -0.00029(14)
O4 0.0177(2) 0.0166(2) 0.0180(2) 0.00291(16) 0.00060(16) 0.00635(15)
O5 0.0248(2) 0.01309(19) 0.0193(2) -0.00347(16) 0.00128(18) 0.00212(16)

loop_
_atom_type_symbol
_atom_type_description
_atom_type_scat_dispersion_real
_atom_type_scat_dispersion_imag
_atom_type_scat_source
C C 0.0033 0.0016 'International Tables Vol C Tables 4.2.6.8 and 6.1.1.4'
H H 0.0000 0.0000 'International Tables Vol C Tables 4.2.6.8 and 6.1.1.4'
N N 0.0061 0.0033 'International Tables Vol C Tables 4.2.6.8 and 6.1.1.4'
O O 0.0106 0.0060 'International Tables Vol C Tables 4.2.6.8 and 6.1.1.4'

loop_
_geom_angle_atom_site_label_1
_geom_angle_atom_site_label_2
_geom_angle_atom_site_label_3
_geom_angle
C11 C1 C14 107.68(4)
C11 C1 C2 115.92(5)
C14 C1 C2 111.94(5)
C11 C1 C9 107.34(4)
C14 C1 C9 107.30(4)
C2 C1 C9 106.25(4)
C3 C2 C1 106.55(4)
O1 C3 C4 124.51(5)
O1 C3 C2 124.13(5)
C4 C3 C2 111.35(5)
C3 C4 C9 106.44(4)
C3 C4 C5 111.14(5)
C9 C4 C5 103.70(4)
C6 C5 C10 100.05(5)
C6 C5 C4 105.32(5)
C10 C5 C4 100.39(4)
C7 C6 C5 107.49(5)
C6 C7 C8 107.52(5)
C7 C8 C10 99.91(5)
C7 C8 C9 104.33(5)
C10 C8 C9 101.94(4)
C4 C9 C8 102.14(4)
C4 C9 C1 107.01(4)
C8 C9 C1 116.74(5)
C5 C10 C8 93.91(5)
O2 C11 O3 124.53(5)
O2 C11 C1 122.02(5)
O3 C11 C1 113.31(5)
O3 C12 C13 111.89(5)
N1 C14 C1 112.44(5)
O5 N1 O4 123.96(5)
O5 N1 C14 117.26(5)
O4 N1 C14 118.77(5)
C11 O3 C12 116.64(5)

loop_
_geom_bond_atom_site_label_1
_geom_bond_atom_site_label_2
_geom_bond_distance
C1 C11 1.5237(8)
C1 C14 1.5322(8)
C1 C2 1.5409(8)
C1 C9 1.5881(8)
C2 C3 1.5172(8)
C3 O1 1.2177(7)
C3 C4 1.5109(8)
C4 C9 1.5493(8)
C4 C5 1.5698(8)
C5 C6 1.5190(9)
C5 C10 1.5401(9)
C6 C7 1.3379(9)
C7 C8 1.5213(8)
C8 C10 1.5420(8)
C8 C9 1.5724(8)
C11 O2 1.2145(7)
C11 O3 1.3313(7)
C12 O3 1.4638(8)
C12 C13 1.5102(9)
C14 N1 1.5087(8)
N1 O5 1.2251(7)
N1 O4 1.2282(7)

loop_
_geom_torsion_atom_site_label_1
_geom_torsion_atom_site_label_2
_geom_torsion_atom_site_label_3
_geom_torsion_atom_site_label_4
_geom_torsion
C11 C1 C2 C3 -134.51(5)
C14 C1 C2 C3 101.45(5)
C9 C1 C2 C3 -15.38(6)
C1 C2 C3 O1 -169.97(5)
C1 C2 C3 C4 10.99(6)
O1 C3 C4 C9 179.21(5)
C2 C3 C4 C9 -1.75(6)
O1 C3 C4 C5 -68.53(7)
C2 C3 C4 C5 110.51(5)
C3 C4 C5 C6 -179.90(5)
C9 C4 C5 C6 -65.91(6)
C3 C4 C5 C10 -76.35(6)
C9 C4 C5 C10 37.64(5)
C10 C5 C6 C7 -33.59(6)
C4 C5 C6 C7 70.21(6)
C5 C6 C7 C8 0.03(7)
C6 C7 C8 C10 33.47(6)
C6 C7 C8 C9 -71.68(6)
C3 C4 C9 C8 115.23(5)
C5 C4 C9 C8 -2.08(5)
C3 C4 C9 C1 -7.93(6)
C5 C4 C9 C1 -125.25(5)
C7 C8 C9 C4 69.38(5)
C10 C8 C9 C4 -34.24(5)
C7 C8 C9 C1 -174.29(4)
C10 C8 C9 C1 82.08(5)
C11 C1 C9 C4 139.13(4)
C14 C1 C9 C4 -105.37(5)
C2 C1 C9 C4 14.52(6)
C11 C1 C9 C8 25.53(6)
C14 C1 C9 C8 141.03(5)
C2 C1 C9 C8 -99.08(5)
C6 C5 C10 C8 50.56(5)
C4 C5 C10 C8 -57.22(5)
C7 C8 C10 C5 -50.47(5)
C9 C8 C10 C5 56.62(5)
C14 C1 C11 O2 -32.91(7)
C2 C1 C11 O2 -159.12(5)
C9 C1 C11 O2 82.34(6)
C14 C1 C11 O3 151.21(5)
C2 C1 C11 O3 24.99(7)
C9 C1 C11 O3 -93.55(5)
C11 C1 C14 N1 -49.69(6)
C2 C1 C14 N1 78.85(6)
C9 C1 C14 N1 -164.96(5)
C1 C14 N1 O5 154.82(6)
C1 C14 N1 O4 -26.00(8)
O2 C11 O3 C12 -6.35(8)
C1 C11 O3 C12 169.42(5)
C13 C12 O3 C11 80.11(7)
